data_2214574
loop_
_publ_author_name
'Liu, Wei-Wei'
'Wang, Ling'
'Tang, Li-Juan'
'Cao, Wei'
'Hu, Hong-Wen'

_publ_section_title
;
 2-Phenylindolizine-3-carbaldehyde (4-phenylthiazol-2-yl)hydrazone
 hydrobromide monohydrate
;
_journal_coeditor_code CF2118
_journal_issue 8
_journal_name_full 'Acta Crystallographica Section E'
_journal_page_first o3518
_journal_page_last o3518
_journal_paper_doi 10.1107/S1600536807034149
_journal_volume 63
_journal_year 2007
_chemical_formula_iupac 'C24 H19 N4 S +, Br -, H2 O'
_chemical_formula_moiety 'C24 H19 N4 S +, Br -, H2 O'
_chemical_formula_sum 'C24 H21 Br N4 O S'
_chemical_formula_weight 493.42
_chemical_name_systematic
;2-Phenylindolizine-3-carbaldehyde (4-phenylthiazol-2-yl)hydrazone
 hydrobromide
monohydrate
;
_space_group_IT_number 14
_symmetry_cell_setting monoclinic
_symmetry_space_group_name_Hall '-P 2yn'
_symmetry_space_group_name_H-M 'P 1 21/n 1'
_atom_sites_solution_hydrogens geom
_atom_sites_solution_primary direct
_atom_sites_solution_secondary difmap
_audit_creation_method SHELXL-97
_cell_angle_alpha 90.00
_cell_angle_beta 91.708(2)
_cell_angle_gamma 90.00
_cell_formula_units_Z 4
_cell_length_a 6.1679(12)
_cell_length_b 11.1657(18)
_cell_length_c 32.640(4)
_cell_measurement_reflns_used 2831
_cell_measurement_temperature 298(2)
_cell_measurement_theta_max 22.449
_cell_measurement_theta_min 2.211
_cell_volume 2246.9(6)
_computing_cell_refinement 'SAINT (Bruker, 2000)'
_computing_data_collection 'SMART (Bruker, 2000)'
_computing_data_reduction SAINT
_computing_molecular_graphics 'SHELXTL (Bruker, 2000)'
_computing_publication_material SHELXTL
_computing_structure_refinement 'SHELXL97 (Sheldrick, 1997)'
_computing_structure_solution 'SHELXS97 (Sheldrick, 1997)'
_diffrn_ambient_temperature 298(2)
_diffrn_measured_fraction_theta_full 0.986
_diffrn_measured_fraction_theta_max 0.986
_diffrn_measurement_device_type 'Bruker SMART CCD area-detector'
_diffrn_measurement_method '\f and \w'
_diffrn_radiation_monochromator graphite
_diffrn_radiation_source 'fine-focus sealed tube'
_diffrn_radiation_type MoK\a
_diffrn_radiation_wavelength 0.71073
_diffrn_reflns_av_R_equivalents 0.0584
_diffrn_reflns_av_sigmaI/netI 0.0696
_diffrn_reflns_limit_h_max 7
_diffrn_reflns_limit_h_min -7
_diffrn_reflns_limit_k_max 13
_diffrn_reflns_limit_k_min -13
_diffrn_reflns_limit_l_max 38
_diffrn_reflns_limit_l_min -28
_diffrn_reflns_number 10856
_diffrn_reflns_theta_full 25.01
_diffrn_reflns_theta_max 25.01
_diffrn_reflns_theta_min 1.93
_exptl_absorpt_coefficient_mu 1.946
_exptl_absorpt_correction_T_max 0.697
_exptl_absorpt_correction_T_min 0.495
_exptl_absorpt_correction_type multi-scan
_exptl_absorpt_process_details '(SADABS; Bruker, 2000)'
_exptl_crystal_colour 'dark green'
_exptl_crystal_density_diffrn 1.459
_exptl_crystal_density_method 'not measured'
_exptl_crystal_description prism
_exptl_crystal_F_000 1008
_exptl_crystal_size_max 0.42
_exptl_crystal_size_mid 0.36
_exptl_crystal_size_min 0.20
_refine_diff_density_max 0.515
_refine_diff_density_min -0.612
_refine_ls_extinction_method none
_refine_ls_goodness_of_fit_ref 1.097
_refine_ls_hydrogen_treatment constr
_refine_ls_matrix_type full
_refine_ls_number_parameters 280
_refine_ls_number_reflns 3904
_refine_ls_number_restraints 0
_refine_ls_restrained_S_all 1.097
_refine_ls_R_factor_all 0.0949
_refine_ls_R_factor_gt 0.0661
_refine_ls_shift/su_max 0.000
_refine_ls_shift/su_mean 0.000
_refine_ls_structure_factor_coef Fsqd
_refine_ls_weighting_details 'calc w=1/[\s^2^(Fo^2^)+(0.048P)^2^+4.8524P] where P=(Fo^2^+2Fc^2^)/3'
_refine_ls_weighting_scheme calc
_refine_ls_wR_factor_gt 0.1431
_refine_ls_wR_factor_ref 0.1554
_reflns_number_gt 2795
_reflns_number_total 3904
_reflns_threshold_expression I>2\s(I)
_cod_data_source_file cf2118.cif
_cod_data_source_block I
_cod_depositor_comments
;
The following automatic conversions were performed:
'_symmetry_cell_setting' value 'Monoclinic' changed to 'monoclinic'
according to '/home/saulius/struct/CIF-dictionaries/cif_core.dic'
dictionary named 'cif_core.dic' version 2.4.1 from 2010-06-29.

Automatic conversion script
Id: cif_fix_enum 1527 2010-12-29 10:47:43Z saulius 

The following automatic conversions were performed:

'_symmetry_cell_setting' value 'Monoclinic' changed to 'monoclinic'
according to /home/saulius/struct/CIF-dictionaries/cif_core.dic
dictionary named 'cif_core.dic' version 2.4.1 from 2010-06-29.

Automatic conversion script
Id: cif_fix_values 1715 2011-07-08 13:25:40Z adriana 
;
_cod_original_sg_symbol_H-M 'P 21/n'
_cod_database_code 2214574
_cod_database_fobs_code 2214574

loop_
_symmetry_equiv_pos_as_xyz
'x, y, z'
'-x+1/2, y+1/2, -z+1/2'
'-x, -y, -z'
'x-1/2, -y-1/2, z-1/2'

loop_
_atom_site_type_symbol
_atom_site_label
_atom_site_fract_x
_atom_site_fract_y
_atom_site_fract_z
_atom_site_U_iso_or_equiv
_atom_site_adp_type
_atom_site_calc_flag
_atom_site_refinement_flags
_atom_site_occupancy
Br Br1 0.75959(10) 0.38600(5) 0.11839(2) 0.0566(2) Uani d . 1
N N1 0.3347(7) 0.1191(4) 0.18113(13) 0.0385(10) Uani d . 1
H H1 0.2916 0.1879 0.1723 0.046 Uiso calc R 1
N N2 0.6267(7) 0.0997(4) 0.13683(13) 0.0412(11) Uani d . 1
H H2 0.6065 0.1681 0.1252 0.049 Uiso calc R 1
N N3 0.7942(7) 0.0233(4) 0.12601(14) 0.0402(11) Uani d . 1
N N4 1.1713(7) -0.1100(4) 0.09626(13) 0.0404(10) Uani d . 1
O O1 0.2693(7) 0.3484(4) 0.15315(16) 0.0754(14) Uani d . 1
H H1A 0.3790 0.3640 0.1389 0.091 Uiso d R 1
H H1B 0.1548 0.3639 0.1390 0.091 Uiso d R 1
S S1 0.5445(3) -0.07581(13) 0.18834(6) 0.0568(5) Uani d . 1
C C1 0.5020(8) 0.0612(4) 0.16573(16) 0.0349(12) Uani d . 1
C C2 0.2345(8) 0.0580(5) 0.21305(16) 0.0381(12) Uani d . 1
C C3 0.3310(10) -0.0484(6) 0.2199(2) 0.0588(17) Uani d . 1
H H3 0.2867 -0.1021 0.2397 0.071 Uiso calc R 1
C C4 0.0481(9) 0.1089(5) 0.23317(16) 0.0410(13) Uani d . 1
C C5 -0.0156(10) 0.0657(6) 0.27091(18) 0.0538(15) Uani d . 1
H H5 0.0686 0.0078 0.2843 0.065 Uiso calc R 1
C C6 -0.1995(11) 0.1064(6) 0.2888(2) 0.0657(19) Uani d . 1
H H6 -0.2419 0.0742 0.3136 0.079 Uiso calc R 1
C C7 -0.3215(10) 0.1950(6) 0.27000(19) 0.0557(16) Uani d . 1
H H7 -0.4467 0.2227 0.2821 0.067 Uiso calc R 1
C C8 -0.2584(9) 0.2428(5) 0.23340(18) 0.0493(14) Uani d . 1
H H8 -0.3393 0.3039 0.2211 0.059 Uiso calc R 1
C C9 -0.0750(8) 0.2002(5) 0.21481(17) 0.0408(13) Uani d . 1
H H9 -0.0335 0.2326 0.1900 0.049 Uiso calc R 1
C C10 0.9165(8) 0.0641(5) 0.09851(16) 0.0379(12) Uani d . 1
H H10 0.8847 0.1394 0.0878 0.046 Uiso calc R 1
C C11 1.0987(8) 0.0020(4) 0.08310(16) 0.0368(12) Uani d . 1
C C12 1.2477(8) 0.0448(5) 0.05520(15) 0.0367(12) Uani d . 1
C C13 1.4131(9) -0.0377(5) 0.05280(17) 0.0447(14) Uani d . 1
H H13 1.5358 -0.0298 0.0371 0.054 Uiso calc R 1
C C14 1.3657(9) -0.1348(5) 0.07770(16) 0.0443(14) Uani d . 1
C C15 1.4690(10) -0.2445(6) 0.08584(19) 0.0545(16) Uani d . 1
H H15 1.6006 -0.2618 0.0740 0.065 Uiso calc R 1
C C16 1.3770(12) -0.3254(6) 0.1111(2) 0.0679(19) Uani d . 1
H H16 1.4452 -0.3982 0.1166 0.081 Uiso calc R 1
C C17 1.1786(12) -0.2986(6) 0.1288(2) 0.0659(19) Uani d . 1
H H17 1.1153 -0.3547 0.1458 0.079 Uiso calc R 1
C C18 1.0774(10) -0.1927(5) 0.12170(19) 0.0543(16) Uani d . 1
H H18 0.9463 -0.1759 0.1338 0.065 Uiso calc R 1
C C19 1.2270(9) 0.1601(5) 0.03296(15) 0.0376(12) Uani d . 1
C C20 1.0416(10) 0.1895(5) 0.00987(17) 0.0474(14) Uani d . 1
H H20 0.9269 0.1355 0.0082 0.057 Uiso calc R 1
C C21 1.0248(10) 0.2966(6) -0.01045(19) 0.0555(16) Uani d . 1
H H21 0.9003 0.3146 -0.0260 0.067 Uiso calc R 1
C C22 1.1929(12) 0.3774(6) -0.0077(2) 0.0663(18) Uani d . 1
H H22 1.1811 0.4509 -0.0210 0.080 Uiso calc R 1
C C23 1.3781(11) 0.3494(6) 0.0146(2) 0.071(2) Uani d . 1
H H23 1.4925 0.4037 0.0161 0.085 Uiso calc R 1
C C24 1.3951(10) 0.2421(6) 0.0346(2) 0.0576(16) Uani d . 1
H H24 1.5217 0.2240 0.0495 0.069 Uiso calc R 1

loop_
_atom_site_aniso_label
_atom_site_aniso_U_11
_atom_site_aniso_U_22
_atom_site_aniso_U_33
_atom_site_aniso_U_12
_atom_site_aniso_U_13
_atom_site_aniso_U_23
Br1 0.0546(4) 0.0407(3) 0.0742(5) 0.0031(3) -0.0020(3) 0.0023(3)
N1 0.036(2) 0.030(2) 0.050(3) 0.004(2) -0.002(2) 0.002(2)
N2 0.043(3) 0.034(2) 0.046(3) 0.013(2) -0.001(2) 0.003(2)
N3 0.035(3) 0.033(2) 0.053(3) 0.0100(19) -0.002(2) -0.004(2)
N4 0.035(2) 0.039(2) 0.047(3) 0.008(2) 0.001(2) 0.002(2)
O1 0.052(3) 0.059(3) 0.116(4) 0.006(2) 0.007(3) 0.034(3)
S1 0.0525(9) 0.0320(8) 0.0862(12) 0.0110(6) 0.0066(8) 0.0112(7)
C1 0.027(3) 0.032(3) 0.045(3) 0.004(2) -0.007(2) -0.001(2)
C2 0.035(3) 0.037(3) 0.042(3) -0.007(2) -0.004(2) 0.003(2)
C3 0.053(4) 0.050(4) 0.074(4) 0.005(3) 0.010(3) 0.022(3)
C4 0.040(3) 0.041(3) 0.042(3) -0.009(3) -0.002(2) 0.000(3)
C5 0.060(4) 0.052(4) 0.050(4) 0.000(3) 0.001(3) 0.014(3)
C6 0.072(5) 0.074(5) 0.052(4) -0.009(4) 0.022(4) 0.001(4)
C7 0.046(4) 0.067(4) 0.054(4) -0.006(3) 0.011(3) -0.013(3)
C8 0.043(3) 0.050(3) 0.055(4) 0.004(3) 0.003(3) -0.011(3)
C9 0.039(3) 0.043(3) 0.041(3) -0.003(2) 0.003(2) -0.003(2)
C10 0.037(3) 0.032(3) 0.045(3) 0.003(2) 0.000(3) -0.004(2)
C11 0.032(3) 0.034(3) 0.044(3) 0.008(2) -0.004(2) -0.002(2)
C12 0.038(3) 0.039(3) 0.033(3) 0.001(2) -0.004(2) -0.003(2)
C13 0.029(3) 0.057(4) 0.048(3) 0.008(3) 0.001(2) -0.005(3)
C14 0.041(3) 0.048(3) 0.043(3) 0.014(3) -0.003(3) -0.008(3)
C15 0.046(4) 0.059(4) 0.058(4) 0.026(3) -0.001(3) -0.010(3)
C16 0.071(5) 0.049(4) 0.083(5) 0.033(3) -0.002(4) 0.009(4)
C17 0.076(5) 0.043(4) 0.080(5) 0.008(3) 0.013(4) 0.016(3)
C18 0.049(4) 0.047(4) 0.068(4) 0.006(3) 0.013(3) 0.006(3)
C19 0.041(3) 0.035(3) 0.036(3) 0.000(2) 0.001(2) -0.008(2)
C20 0.048(4) 0.036(3) 0.058(4) 0.000(3) -0.002(3) -0.005(3)
C21 0.046(4) 0.055(4) 0.065(4) 0.014(3) -0.007(3) 0.003(3)
C22 0.079(5) 0.039(3) 0.082(5) 0.008(3) 0.003(4) 0.008(3)
C23 0.057(4) 0.046(4) 0.109(6) -0.018(3) -0.011(4) 0.010(4)
C24 0.050(4) 0.056(4) 0.066(4) -0.008(3) -0.008(3) 0.011(3)

loop_
_atom_type_symbol
_atom_type_description
_atom_type_scat_dispersion_real
_atom_type_scat_dispersion_imag
_atom_type_scat_source
C C 0.0033 0.0016 'International Tables Vol C Tables 4.2.6.8 and 6.1.1.4'
H H 0.0000 0.0000 'International Tables Vol C Tables 4.2.6.8 and 6.1.1.4'
N N 0.0061 0.0033 'International Tables Vol C Tables 4.2.6.8 and 6.1.1.4'
S S 0.1246 0.1234 'International Tables Vol C Tables 4.2.6.8 and 6.1.1.4'
Br Br -0.2901 2.4595 'International Tables Vol C Tables 4.2.6.8 and 6.1.1.4'
O O 0.0106 0.0060 'International Tables Vol C Tables 4.2.6.8 and 6.1.1.4'

loop_
_geom_angle_atom_site_label_1
_geom_angle_atom_site_label_2
_geom_angle_atom_site_label_3
_geom_angle
C1 N1 C2 114.1(4)
C1 N1 H1 123.0
C2 N1 H1 123.0
C1 N2 N3 115.9(4)
C1 N2 H2 122.0
N3 N2 H2 122.0
C10 N3 N2 114.8(4)
C18 N4 C14 120.8(5)
C18 N4 C11 130.5(4)
C14 N4 C11 108.6(4)
H1A O1 H1B 108.8
C1 S1 C3 89.3(3)
N2 C1 N1 126.3(5)
N2 C1 S1 121.2(4)
N1 C1 S1 112.4(4)
C3 C2 N1 110.5(5)
C3 C2 C4 128.5(5)
N1 C2 C4 121.1(5)
C2 C3 S1 113.6(4)
C2 C3 H3 123.2
S1 C3 H3 123.2
C5 C4 C9 118.0(5)
C5 C4 C2 120.8(5)
C9 C4 C2 121.2(5)
C6 C5 C4 121.5(6)
C6 C5 H5 119.2
C4 C5 H5 119.2
C5 C6 C7 119.8(6)
C5 C6 H6 120.1
C7 C6 H6 120.1
C8 C7 C6 120.1(6)
C8 C7 H7 120.0
C6 C7 H7 120.0
C7 C8 C9 120.3(6)
C7 C8 H8 119.9
C9 C8 H8 119.9
C8 C9 C4 120.2(5)
C8 C9 H9 119.9
C4 C9 H9 119.9
N3 C10 C11 124.4(5)
N3 C10 H10 117.8
C11 C10 H10 117.8
N4 C11 C12 107.3(4)
N4 C11 C10 125.3(5)
C12 C11 C10 127.2(5)
C13 C12 C11 108.1(5)
C13 C12 C19 127.3(5)
C11 C12 C19 124.6(5)
C12 C13 C14 108.6(5)
C12 C13 H13 125.7
C14 C13 H13 125.7
N4 C14 C13 107.4(5)
N4 C14 C15 119.0(5)
C13 C14 C15 133.6(5)
C16 C15 C14 120.0(5)
C16 C15 H15 120.0
C14 C15 H15 120.0
C15 C16 C17 119.6(6)
C15 C16 H16 120.2
C17 C16 H16 120.2
C18 C17 C16 121.3(6)
C18 C17 H17 119.3
C16 C17 H17 119.3
C17 C18 N4 119.2(5)
C17 C18 H18 120.4
N4 C18 H18 120.4
C24 C19 C20 117.9(5)
C24 C19 C12 120.2(5)
C20 C19 C12 122.0(5)
C21 C20 C19 121.2(6)
C21 C20 H20 119.4
C19 C20 H20 119.4
C20 C21 C22 119.7(6)
C20 C21 H21 120.2
C22 C21 H21 120.2
C23 C22 C21 119.9(6)
C23 C22 H22 120.0
C21 C22 H22 120.0
C24 C23 C22 120.3(6)
C24 C23 H23 119.9
C22 C23 H23 119.9
C23 C24 C19 121.0(6)
C23 C24 H24 119.5
C19 C24 H24 119.5

loop_
_geom_bond_atom_site_label_1
_geom_bond_atom_site_label_2
_geom_bond_distance
N1 C1 1.329(6)
N1 C2 1.404(6)
N1 H1 0.860
N2 C1 1.308(6)
N2 N3 1.394(6)
N2 H2 0.860
N3 C10 1.274(6)
N4 C18 1.381(7)
N4 C14 1.388(7)
N4 C11 1.392(6)
O1 H1A 0.850
O1 H1B 0.850
S1 C1 1.715(5)
S1 C3 1.723(6)
C2 C3 1.344(8)
C2 C4 1.456(7)
C3 H3 0.930
C4 C5 1.391(8)
C4 C9 1.396(7)
C5 C6 1.369(9)
C5 H5 0.930
C6 C7 1.377(9)
C6 H6 0.930
C7 C8 1.375(8)
C7 H7 0.930
C8 C9 1.384(7)
C8 H8 0.930
C9 H9 0.930
C10 C11 1.424(7)
C10 H10 0.930
C11 C12 1.397(7)
C12 C13 1.379(7)
C12 C19 1.481(7)
C13 C14 1.391(8)
C13 H13 0.930
C14 C15 1.403(8)
C15 C16 1.358(9)
C15 H15 0.930
C16 C17 1.401(9)
C16 H16 0.930
C17 C18 1.354(8)
C17 H17 0.930
C18 H18 0.930
C19 C24 1.384(8)
C19 C20 1.390(8)
C20 C21 1.369(8)
C20 H20 0.930
C21 C22 1.375(9)
C21 H21 0.930
C22 C23 1.372(10)
C22 H22 0.930
C23 C24 1.367(9)
C23 H23 0.930
C24 H24 0.930

loop_
_geom_hbond_atom_site_label_D
_geom_hbond_atom_site_label_H
_geom_hbond_atom_site_label_A
_geom_hbond_site_symmetry_A
_geom_hbond_distance_DH
_geom_hbond_distance_HA
_geom_hbond_distance_DA
_geom_hbond_angle_DHA
_geom_hbond_publ_flag
N1 H1 O1 . 0.86 1.90 2.744(6) 166 yes
O1 H1A Br1 . 0.85 2.47 3.288(5) 161 yes
O1 H1B Br1 1_455 0.85 2.52 3.337(5) 161 yes
N2 H2 Br1 . 0.86 2.62 3.359(5) 144 yes
C9 H9 O1 . 0.93 2.60 3.399(7) 145 yes
C18 H18 N3 . 0.93 2.42 2.984(7) 119 yes
C21 H21 Cg 3_755 0.93 2.93 3.614 132 yes

loop_
_geom_torsion_atom_site_label_1
_geom_torsion_atom_site_label_2
_geom_torsion_atom_site_label_3
_geom_torsion_atom_site_label_4
_geom_torsion
C1 N2 N3 C10 -178.4(5)
N3 N2 C1 N1 179.3(5)
N3 N2 C1 S1 -0.3(6)
C2 N1 C1 N2 -177.8(5)
C2 N1 C1 S1 1.9(5)
C3 S1 C1 N2 178.4(5)
C3 S1 C1 N1 -1.3(4)
C1 N1 C2 C3 -1.5(7)
C1 N1 C2 C4 -179.7(5)
N1 C2 C3 S1 0.5(7)
C4 C2 C3 S1 178.5(4)
C1 S1 C3 C2 0.4(5)
C3 C2 C4 C5 19.0(9)
N1 C2 C4 C5 -163.1(5)
C3 C2 C4 C9 -159.4(6)
N1 C2 C4 C9 18.4(8)
C9 C4 C5 C6 3.4(9)
C2 C4 C5 C6 -175.1(6)
C4 C5 C6 C7 -2.3(10)
C5 C6 C7 C8 -0.2(10)
C6 C7 C8 C9 1.5(9)
C7 C8 C9 C4 -0.3(8)
C5 C4 C9 C8 -2.1(8)
C2 C4 C9 C8 176.4(5)
N2 N3 C10 C11 179.3(5)
C18 N4 C11 C12 -175.6(5)
C14 N4 C11 C12 1.7(6)
C18 N4 C11 C10 9.5(9)
C14 N4 C11 C10 -173.2(5)
N3 C10 C11 N4 -1.3(8)
N3 C10 C11 C12 -175.1(5)
N4 C11 C12 C13 -2.5(6)
C10 C11 C12 C13 172.3(5)
N4 C11 C12 C19 178.1(5)
C10 C11 C12 C19 -7.2(8)
C11 C12 C13 C14 2.4(6)
C19 C12 C13 C14 -178.2(5)
C18 N4 C14 C13 177.3(5)
C11 N4 C14 C13 -0.3(6)
C18 N4 C14 C15 -1.4(8)
C11 N4 C14 C15 -179.0(5)
C12 C13 C14 N4 -1.3(6)
C12 C13 C14 C15 177.2(6)
N4 C14 C15 C16 1.0(9)
C13 C14 C15 C16 -177.4(7)
C14 C15 C16 C17 0.1(10)
C15 C16 C17 C18 -0.8(11)
C16 C17 C18 N4 0.4(11)
C14 N4 C18 C17 0.7(9)
C11 N4 C18 C17 177.7(6)
C13 C12 C19 C24 -52.9(8)
C11 C12 C19 C24 126.5(6)
C13 C12 C19 C20 126.8(6)
C11 C12 C19 C20 -53.8(7)
C24 C19 C20 C21 -0.4(8)
C12 C19 C20 C21 179.9(5)
C19 C20 C21 C22 -0.7(9)
C20 C21 C22 C23 1.3(10)
C21 C22 C23 C24 -0.9(11)
C22 C23 C24 C19 -0.3(11)
C20 C19 C24 C23 0.9(9)
C12 C19 C24 C23 -179.4(6)

loop_
_cod_related_entry_id
_cod_related_entry_database
_cod_related_entry_code
1 ChemSpider 21184658
